data_5000067
loop_
_publ_author_name
'Brown, G. M.'
'Levy, H. A.'

_publ_section_title
;
 \a-D-Glucose: Precise Determination of Crystal and Molecular Structure
 by Neutron-Diffraction Analysis
;
_journal_issue 3661
_journal_name_full Science
_journal_page_first 1038
_journal_page_last 1039
_journal_paper_doi 10.1126/science.147.3661.1038-a
_journal_volume 147
_journal_year 1965
_chemical_formula_sum 'C6 H12 O6'
_space_group_IT_number 19
_symmetry_cell_setting orthorhombic
_symmetry_Int_Tables_number 19
_symmetry_space_group_name_Hall 'P 2ac 2ab'
_symmetry_space_group_name_H-M 'P 21 21 21'
_cell_angle_alpha 90
_cell_angle_beta 90
_cell_angle_gamma 90
_cell_formula_units_Z 4
_cell_length_a 10.36
_cell_length_b 14.84
_cell_length_c 4.97
_cod_database_code 5000067

loop_
_symmetry_equiv_pos_site_id
_symmetry_equiv_pos_as_xyz
1 x,y,z
2 1/2+x,1/2-y,-z
3 -x,1/2+y,1/2-z
4 1/2-x,-y,1/2+z

loop_
_atom_site_label
_atom_site_type_symbol
_atom_site_fract_x
_atom_site_fract_y
_atom_site_fract_z
C1 C 0.33290 -0.39930 -0.07620
C2 C 0.41840 -0.32540 0.04550
C3 C 0.56110 -0.34860 0.01540
C4 C 0.58600 -0.44310 0.12000
C5 C 0.49560 -0.51140 -0.01230
C6 C 0.51410 -0.60470 0.10260
H1 H 0.23270 -0.38760 -0.01540
H2 H 0.72470 -0.28630 0.11780
H3 H 0.75170 -0.49180 0.23260
H4 H 0.41270 -0.71390 0.06990
H5 H 0.39580 -0.32240 0.25990
H6 H 0.58880 -0.34570 -0.19950
H7 H 0.56770 -0.44350 0.33850
H8 H 0.51360 -0.51350 -0.23120
H9 H 0.61720 -0.62080 0.10320
H10 H 0.48040 -0.60530 0.31160
H11 H 0.27530 -0.43260 -0.42990
H12 H 0.44850 -0.22240 -0.20310
O1 O 0.34700 -0.39930 -0.35410
O2 O 0.38800 -0.24020 -0.06570
O3 O 0.63340 -0.28460 0.16340
O4 O 0.71760 -0.46520 0.06880
O5 O 0.36540 -0.48460 0.03690
O6 O 0.44580 -0.66890 -0.05180

loop_
_atom_type_symbol
_atom_type_radius_bond
C 0.68
H 0.20
O 0.68
